data_4085540
loop_
_publ_author_name
'Evans, Daniel A.'
'Lee, Lucia Myongwon'
'Vargas-Baca, Ignacio'
'Cowley, Alan H.'

_publ_section_title
;
 Aggregation-Induced Emission of Bis(imino)acenaphthene Zinc Complexes:
 Photophysical Tuning via Methylation of the Flanking Aryl Substituents
;
_journal_issue 11
_journal_name_full Organometallics
_journal_page_first 2422
_journal_paper_doi 10.1021/om501191c
_journal_volume 34
_journal_year 2015
_chemical_formula_moiety 'C28 H24 Cl2 N2 Zn, C H Cl3'
_chemical_formula_sum 'C29 H25 Cl5 N2 Zn'
_chemical_formula_weight 644.13
_chemical_name_systematic
;
 ?
;
_space_group_crystal_system monoclinic
_space_group_IT_number 14
_space_group_name_Hall '-P 2ybc'
_space_group_name_H-M_alt 'P 1 21/c 1'
_symmetry_space_group_name_Hall '-P 2ybc'
_symmetry_space_group_name_H-M 'P 1 21/c 1'
_atom_sites_solution_hydrogens geom
_audit_creation_method SHELXL-2013
_cell_angle_alpha 90
_cell_angle_beta 99.0280(10)
_cell_angle_gamma 90
_cell_formula_units_Z 4
_cell_length_a 8.92570(10)
_cell_length_b 12.49020(10)
_cell_length_c 25.9339(2)
_cell_measurement_reflns_used 16755
_cell_measurement_temperature 133(2)
_cell_measurement_theta_max 74.0200
_cell_measurement_theta_min 3.9270
_cell_volume 2855.39(5)
_computing_cell_refinement 'CrysAlisPro V 1.171.37.31, Agilent Technologies'
_computing_data_collection 'CrysAlisPro V 1.171.37.31, Agilent Technologies'
_computing_data_reduction 'CrysAlisPro V 1.171.37.31, Agilent Technologies'
_computing_molecular_graphics 'XP SHELXTL/PC, Siemens Analytical'
_computing_publication_material 'XL SHELXTL/PC, Siemens Analytical'
_computing_structure_refinement 'Shelxl-2013, Sheldrick, G. M.'
_computing_structure_solution
;

SUPERFLIP.  Palatinus, L. and Chapuis, G., J. Appl. Cryst. 40, 786-790.
;
_diffrn_ambient_temperature 133(2)
_diffrn_measured_fraction_theta_full 1.000
_diffrn_measured_fraction_theta_max 0.989
_diffrn_measurement_device_type 'Agilent SuperNova with AtlasS2 detector'
_diffrn_radiation_type CuK\a
_diffrn_radiation_wavelength 1.54184
_diffrn_reflns_av_R_equivalents 0.0206
_diffrn_reflns_av_unetI/netI 0.0130
_diffrn_reflns_Laue_measured_fraction_full 1.000
_diffrn_reflns_Laue_measured_fraction_max 0.989
_diffrn_reflns_limit_h_max 11
_diffrn_reflns_limit_h_min -10
_diffrn_reflns_limit_k_max 10
_diffrn_reflns_limit_k_min -15
_diffrn_reflns_limit_l_max 29
_diffrn_reflns_limit_l_min -32
_diffrn_reflns_number 20482
_diffrn_reflns_point_group_measured_fraction_full 1.000
_diffrn_reflns_point_group_measured_fraction_max 0.989
_diffrn_reflns_theta_full 67.684
_diffrn_reflns_theta_max 74.153
_diffrn_reflns_theta_min 3.451
_diffrn_source 'sealed X-ray source'
_exptl_absorpt_coefficient_mu 5.668
_exptl_absorpt_correction_T_max 1.00000
_exptl_absorpt_correction_T_min 0.64729
_exptl_absorpt_correction_type multi-scan
_exptl_absorpt_process_details
;
CrysAlisPro, Agilent Technologies,
Version 1.171.37.31 (release 14-01-2014 CrysAlis171 .NET)
(compiled Jan 14 2014,18:38:05)
Empirical absorption correction using spherical harmonics,
 implemented in SCALE3 ABSPACK scaling algorithm.
;
_exptl_crystal_colour yellow
_exptl_crystal_density_diffrn 1.498
_exptl_crystal_description chip
_exptl_crystal_F_000 1312
_exptl_crystal_size_max 0.620
_exptl_crystal_size_mid 0.520
_exptl_crystal_size_min 0.210
_refine_diff_density_max 1.083
_refine_diff_density_min -1.255
_refine_diff_density_rms 0.081
_refine_ls_extinction_method none
_refine_ls_goodness_of_fit_ref 1.050
_refine_ls_hydrogen_treatment constr
_refine_ls_matrix_type full
_refine_ls_number_parameters 338
_refine_ls_number_reflns 5739
_refine_ls_number_restraints 0
_refine_ls_restrained_S_all 1.050
_refine_ls_R_factor_all 0.0397
_refine_ls_R_factor_gt 0.0391
_refine_ls_shift/su_max 0.001
_refine_ls_shift/su_mean 0.000
_refine_ls_structure_factor_coef Fsqd
_refine_ls_weighting_details 'w=1/[\s^2^(Fo^2^)+(0.0513P)^2^+4.3812P] where P=(Fo^2^+2Fc^2^)/3'
_refine_ls_weighting_scheme calc
_refine_ls_wR_factor_gt 0.0985
_refine_ls_wR_factor_ref 0.0995
_reflns_Friedel_coverage 0.000
_reflns_number_gt 5669
_reflns_number_total 5739
_reflns_threshold_expression 'I > 2\s(I)'
_cod_data_source_file om501191c_si_002.cif
_cod_data_source_block shelx
_cod_depositor_comments 'Adding full bibliography for 4085532--4085543.cif.'
_cod_database_code 4085540
_shelx_space_group_comment
;
The symmetry employed for this shelxl refinement is uniquely defined
by the following loop, which should always be used as a source of
symmetry information in preference to the above space-group names.
They are only intended as comments.
;
_shelx_estimated_absorpt_t_min 0.127
_shelx_estimated_absorpt_t_max 0.382
_shelxl_version_number 2013-4

loop_
_space_group_symop_operation_xyz
'x, y, z'
'-x, y+1/2, -z+1/2'
'-x, -y, -z'
'x, -y-1/2, z-1/2'

loop_
_atom_site_label
_atom_site_type_symbol
_atom_site_fract_x
_atom_site_fract_y
_atom_site_fract_z
_atom_site_U_iso_or_equiv
_atom_site_adp_type
_atom_site_occupancy
_atom_site_site_symmetry_order
_atom_site_calc_flag
_atom_site_refinement_flags_posn
_atom_site_refinement_flags_adp
Zn1 Zn 0.31866(3) 0.72914(2) 0.61616(2) 0.01488(9) Uani 1 1 d . .
Cl1 Cl 0.53485(6) 0.81536(5) 0.61965(2) 0.02726(13) Uani 1 1 d . .
Cl2 Cl 0.29474(7) 0.58153(4) 0.65994(2) 0.02774(13) Uani 1 1 d . .
Cl4 Cl 0.39195(7) 0.94603(5) 0.31792(2) 0.03166(14) Uani 1 1 d . .
Cl5 Cl 0.45905(10) 0.72578(7) 0.29661(5) 0.0656(3) Uani 1 1 d . .
Cl3 Cl 0.16939(13) 0.78400(10) 0.32398(5) 0.0928(5) Uani 1 1 d . .
N2 N 0.2101(2) 0.72227(13) 0.53814(6) 0.0152(3) Uani 1 1 d . .
N1 N 0.13175(19) 0.82673(14) 0.62157(6) 0.0144(3) Uani 1 1 d . .
C12 C 0.0905(2) 0.78007(16) 0.53042(8) 0.0149(4) Uani 1 1 d . .
C18 C -0.0391(2) 0.84415(17) 0.68631(8) 0.0174(4) Uani 1 1 d . .
H18 H -0.1089 0.7995 0.6664 0.021 Uiso 1 1 calc R U
C1 C 0.0464(2) 0.83889(16) 0.57725(7) 0.0137(4) Uani 1 1 d . .
C2 C -0.0868(2) 0.90464(16) 0.55801(8) 0.0156(4) Uani 1 1 d . .
C15 C 0.1718(3) 0.98047(18) 0.74495(8) 0.0222(4) Uani 1 1 d . .
C14 C 0.2033(2) 0.93579(17) 0.69854(8) 0.0180(4) Uani 1 1 d . .
H14 H 0.2957 0.9491 0.6875 0.022 Uiso 1 1 calc R U
C13 C 0.0958(2) 0.87131(16) 0.66893(7) 0.0151(4) Uani 1 1 d . .
C17 C -0.0685(2) 0.88438(17) 0.73384(8) 0.0192(4) Uani 1 1 d . .
C21 C 0.2613(2) 0.65986(16) 0.49821(7) 0.0161(4) Uani 1 1 d . .
C16 C 0.0355(3) 0.95449(18) 0.76162(8) 0.0222(5) Uani 1 1 d . .
H16 H 0.0132 0.9849 0.7923 0.027 Uiso 1 1 calc R U
C3 C -0.1708(2) 0.97913(17) 0.58019(8) 0.0188(4) Uani 1 1 d . .
H3 H -0.1524 0.9922 0.6159 0.023 Uiso 1 1 calc R U
C26 C 0.1709(3) 0.57907(18) 0.47299(8) 0.0211(4) Uani 1 1 d . .
H26 H 0.0721 0.5699 0.4795 0.025 Uiso 1 1 calc R U
C24 C 0.3755(3) 0.52949(18) 0.42786(8) 0.0216(4) Uani 1 1 d . .
H24 H 0.4141 0.4856 0.4041 0.026 Uiso 1 1 calc R U
C25 C 0.2288(3) 0.51165(18) 0.43791(8) 0.0227(5) Uani 1 1 d . .
C7 C -0.1176(2) 0.88612(17) 0.50333(8) 0.0172(4) Uani 1 1 d . .
C22 C 0.4090(2) 0.67526(16) 0.48882(8) 0.0169(4) Uani 1 1 d . .
H22 H 0.4696 0.7280 0.5068 0.020 Uiso 1 1 calc R U
C6 C -0.2327(2) 0.94139(18) 0.47038(9) 0.0208(4) Uani 1 1 d . .
C4 C -0.2860(2) 1.03543(18) 0.54713(9) 0.0232(5) Uani 1 1 d . .
H4 H -0.3431 1.0859 0.5619 0.028 Uiso 1 1 calc R U
C5 C -0.3166(2) 1.01827(19) 0.49422(9) 0.0236(5) Uani 1 1 d . .
H5 H -0.3928 1.0573 0.4739 0.028 Uiso 1 1 calc R U
C11 C -0.0200(2) 0.81142(17) 0.48466(8) 0.0174(4) Uani 1 1 d . .
C10 C -0.0376(3) 0.7898(2) 0.43187(8) 0.0227(5) Uani 1 1 d . .
H10 H 0.0253 0.7410 0.4186 0.027 Uiso 1 1 calc R U
C8 C -0.2485(3) 0.9164(2) 0.41652(9) 0.0263(5) Uani 1 1 d . .
H8 H -0.3240 0.9496 0.3932 0.032 Uiso 1 1 calc R U
C9 C -0.1541(3) 0.8438(2) 0.39841(9) 0.0276(5) Uani 1 1 d . .
H9 H -0.1669 0.8294 0.3628 0.033 Uiso 1 1 calc R U
C23 C 0.4659(3) 0.61126(17) 0.45234(8) 0.0192(4) Uani 1 1 d . .
C29 C 0.3181(3) 0.8232(2) 0.29192(10) 0.0299(5) Uani 1 1 d . .
H29 H 0.2776 0.8339 0.2549 0.036 Uiso 1 1 calc R U
C27 C 0.6238(3) 0.6296(2) 0.44069(10) 0.0291(5) Uani 1 1 d . .
H27A H 0.6715 0.5619 0.4366 0.044 Uiso 1 1 calc R U
H27B H 0.6818 0.6684 0.4690 0.044 Uiso 1 1 calc R U
H27C H 0.6189 0.6702 0.4090 0.044 Uiso 1 1 calc R U
C20 C -0.2064(3) 0.8479(2) 0.75577(9) 0.0278(5) Uani 1 1 d . .
H20A H -0.1823 0.7844 0.7763 0.042 Uiso 1 1 calc R U
H20B H -0.2871 0.8326 0.7277 0.042 Uiso 1 1 calc R U
H20C H -0.2379 0.9033 0.7774 0.042 Uiso 1 1 calc R U
C28 C 0.1366(3) 0.4186(2) 0.41334(10) 0.0349(6) Uani 1 1 d . .
H28A H 0.1748 0.3965 0.3824 0.052 Uiso 1 1 calc R U
H28B H 0.0324 0.4399 0.4043 0.052 Uiso 1 1 calc R U
H28C H 0.1439 0.3601 0.4376 0.052 Uiso 1 1 calc R U
C19 C 0.2865(3) 1.0524(2) 0.77703(10) 0.0344(6) Uani 1 1 d . .
H19A H 0.3532 1.0100 0.8016 0.052 Uiso 1 1 calc R U
H19B H 0.2348 1.1036 0.7955 0.052 Uiso 1 1 calc R U
H19C H 0.3445 1.0894 0.7544 0.052 Uiso 1 1 calc R U

loop_
_atom_site_aniso_label
_atom_site_aniso_U_11
_atom_site_aniso_U_22
_atom_site_aniso_U_33
_atom_site_aniso_U_23
_atom_site_aniso_U_13
_atom_site_aniso_U_12
Zn1 0.01629(15) 0.01639(16) 0.01170(14) -0.00024(9) 0.00138(10) 0.00028(10)
Cl1 0.0201(3) 0.0327(3) 0.0278(3) -0.0023(2) 0.0002(2) -0.0083(2)
Cl2 0.0397(3) 0.0211(3) 0.0227(3) 0.0078(2) 0.0056(2) 0.0014(2)
Cl4 0.0259(3) 0.0323(3) 0.0371(3) -0.0025(2) 0.0060(2) -0.0036(2)
Cl5 0.0454(5) 0.0421(4) 0.1066(8) -0.0165(5) 0.0037(5) 0.0109(3)
Cl3 0.0813(7) 0.0881(7) 0.1292(10) -0.0718(7) 0.0792(7) -0.0615(6)
N2 0.0188(9) 0.0160(8) 0.0111(8) -0.0019(6) 0.0035(6) -0.0038(6)
N1 0.0158(8) 0.0159(8) 0.0117(8) -0.0009(6) 0.0023(6) -0.0005(6)
C12 0.0181(10) 0.0164(10) 0.0107(9) -0.0007(7) 0.0034(7) -0.0060(7)
C18 0.0207(10) 0.0167(10) 0.0146(9) -0.0009(8) 0.0023(8) -0.0013(8)
C1 0.0163(9) 0.0135(9) 0.0117(9) 0.0009(7) 0.0037(7) -0.0027(7)
C2 0.0144(9) 0.0175(10) 0.0147(9) 0.0037(7) 0.0013(7) -0.0039(8)
C15 0.0316(12) 0.0196(10) 0.0145(10) -0.0019(8) 0.0011(8) -0.0042(9)
C14 0.0202(10) 0.0204(10) 0.0130(9) 0.0013(8) 0.0015(8) -0.0015(8)
C13 0.0195(10) 0.0159(9) 0.0096(9) 0.0007(7) 0.0013(7) 0.0026(8)
C17 0.0240(11) 0.0186(10) 0.0160(10) 0.0019(8) 0.0060(8) 0.0014(8)
C21 0.0229(10) 0.0154(9) 0.0103(9) -0.0006(7) 0.0035(7) -0.0015(8)
C16 0.0335(12) 0.0206(11) 0.0136(10) -0.0029(8) 0.0072(9) 0.0008(9)
C3 0.0172(10) 0.0196(10) 0.0194(10) 0.0020(8) 0.0029(8) -0.0011(8)
C26 0.0263(11) 0.0226(11) 0.0157(10) -0.0027(8) 0.0077(8) -0.0094(9)
C24 0.0328(12) 0.0192(10) 0.0140(9) -0.0023(8) 0.0076(9) 0.0008(9)
C25 0.0347(12) 0.0199(11) 0.0142(9) -0.0037(8) 0.0059(9) -0.0080(9)
C7 0.0153(9) 0.0207(10) 0.0149(9) 0.0044(8) 0.0002(7) -0.0066(8)
C22 0.0206(10) 0.0153(9) 0.0147(9) -0.0009(7) 0.0023(8) -0.0022(8)
C6 0.0155(9) 0.0247(11) 0.0208(10) 0.0097(8) -0.0019(8) -0.0077(8)
C4 0.0168(10) 0.0212(11) 0.0321(12) 0.0070(9) 0.0053(9) 0.0007(8)
C5 0.0143(10) 0.0254(11) 0.0296(12) 0.0124(9) -0.0016(8) -0.0027(8)
C11 0.0180(10) 0.0212(10) 0.0125(9) 0.0022(8) 0.0011(7) -0.0076(8)
C10 0.0243(11) 0.0308(12) 0.0130(10) 0.0001(8) 0.0027(8) -0.0074(9)
C8 0.0213(11) 0.0360(13) 0.0189(10) 0.0114(9) -0.0054(8) -0.0090(9)
C9 0.0297(12) 0.0391(14) 0.0122(10) 0.0045(9) -0.0022(8) -0.0112(10)
C23 0.0236(11) 0.0186(10) 0.0161(9) 0.0014(8) 0.0051(8) 0.0022(8)
C29 0.0253(12) 0.0429(15) 0.0222(11) -0.0086(10) 0.0058(9) -0.0034(11)
C27 0.0256(12) 0.0324(13) 0.0314(12) -0.0071(10) 0.0106(10) -0.0002(10)
C20 0.0317(12) 0.0313(13) 0.0233(11) -0.0016(9) 0.0137(10) -0.0032(10)
C28 0.0484(16) 0.0321(13) 0.0265(12) -0.0130(10) 0.0126(11) -0.0184(12)
C19 0.0442(15) 0.0371(14) 0.0219(12) -0.0109(10) 0.0050(10) -0.0151(12)

loop_
_atom_type_symbol
_atom_type_description
_atom_type_scat_dispersion_real
_atom_type_scat_dispersion_imag
_atom_type_scat_source
C C 0.0181 0.0091 'International Tables Vol C Tables 4.2.6.8 and 6.1.1.4'
H H 0.0000 0.0000 'International Tables Vol C Tables 4.2.6.8 and 6.1.1.4'
Cl Cl 0.3639 0.7018 'International Tables Vol C Tables 4.2.6.8 and 6.1.1.4'
N N 0.0311 0.0180 'International Tables Vol C Tables 4.2.6.8 and 6.1.1.4'
Zn Zn -1.5491 0.6778 'International Tables Vol C Tables 4.2.6.8 and 6.1.1.4'

loop_
_geom_angle_atom_site_label_1
_geom_angle_atom_site_label_2
_geom_angle_atom_site_label_3
_geom_angle
N1 Zn1 N2 80.56(7)
N1 Zn1 Cl2 108.19(5)
N2 Zn1 Cl2 113.33(5)
N1 Zn1 Cl1 114.61(5)
N2 Zn1 Cl1 109.18(5)
Cl2 Zn1 Cl1 123.12(3)
C12 N2 C21 123.34(17)
C12 N2 Zn1 112.03(13)
C21 N2 Zn1 124.63(14)
C1 N1 C13 122.74(17)
C1 N1 Zn1 112.14(13)
C13 N1 Zn1 125.05(13)
N2 C12 C11 135.57(19)
N2 C12 C1 117.48(17)
C11 C12 C1 106.87(17)
C13 C18 C17 119.41(19)
N1 C1 C2 134.92(19)
N1 C1 C12 117.73(18)
C2 C1 C12 107.21(16)
C3 C2 C7 119.63(19)
C3 C2 C1 134.59(19)
C7 C2 C1 105.57(18)
C16 C15 C14 118.6(2)
C16 C15 C19 121.2(2)
C14 C15 C19 120.2(2)
C13 C14 C15 119.6(2)
C14 C13 C18 121.33(19)
C14 C13 N1 118.16(18)
C18 C13 N1 120.35(18)
C16 C17 C18 118.8(2)
C16 C17 C20 120.89(19)
C18 C17 C20 120.2(2)
C26 C21 C22 120.97(19)
C26 C21 N2 120.60(19)
C22 C21 N2 118.15(18)
C15 C16 C17 122.0(2)
C2 C3 C4 118.3(2)
C21 C26 C25 119.8(2)
C23 C24 C25 121.8(2)
C24 C25 C26 118.7(2)
C24 C25 C28 120.8(2)
C26 C25 C28 120.5(2)
C6 C7 C11 123.1(2)
C6 C7 C2 122.3(2)
C11 C7 C2 114.59(18)
C21 C22 C23 119.70(19)
C7 C6 C8 116.1(2)
C7 C6 C5 116.9(2)
C8 C6 C5 127.0(2)
C5 C4 C3 122.6(2)
C4 C5 C6 120.4(2)
C10 C11 C7 119.3(2)
C10 C11 C12 134.8(2)
C7 C11 C12 105.70(17)
C11 C10 C9 118.2(2)
C9 C8 C6 120.8(2)
C8 C9 C10 122.5(2)
C24 C23 C22 119.0(2)
C24 C23 C27 120.9(2)
C22 C23 C27 120.1(2)
Cl5 C29 Cl3 111.48(17)
Cl5 C29 Cl4 111.04(14)
Cl3 C29 Cl4 109.24(13)

loop_
_geom_bond_atom_site_label_1
_geom_bond_atom_site_label_2
_geom_bond_distance
Zn1 N1 2.0886(17)
Zn1 N2 2.1035(17)
Zn1 Cl2 2.1931(6)
Zn1 Cl1 2.1992(6)
Cl4 C29 1.761(3)
Cl5 C29 1.741(3)
Cl3 C29 1.743(3)
N2 C12 1.278(3)
N2 C21 1.428(3)
N1 C1 1.284(3)
N1 C13 1.430(2)
C12 C11 1.472(3)
C12 C1 1.523(3)
C18 C13 1.392(3)
C18 C17 1.394(3)
C1 C2 1.466(3)
C2 C3 1.376(3)
C2 C7 1.420(3)
C15 C16 1.392(3)
C15 C14 1.395(3)
C15 C19 1.510(3)
C14 C13 1.389(3)
C17 C16 1.392(3)
C17 C20 1.506(3)
C21 C26 1.390(3)
C21 C22 1.391(3)
C3 C4 1.418(3)
C26 C25 1.397(3)
C24 C23 1.391(3)
C24 C25 1.393(3)
C25 C28 1.506(3)
C7 C6 1.409(3)
C7 C11 1.413(3)
C22 C23 1.394(3)
C6 C8 1.416(3)
C6 C5 1.418(4)
C4 C5 1.373(3)
C11 C10 1.380(3)
C10 C9 1.416(3)
C8 C9 1.370(4)
C23 C27 1.505(3)
